data_4072867
loop_
_publ_author_name
'Casas, Jos\'e M.'
'Forni\'es, Juan'
'Fuertes, Sara'
'Mart\'in, Antonio'
'Sicilia, Violeta'

_publ_section_title
;
 New Mono- and Polynuclear Alkynyl Complexes Containing Phenylacetylide as
 Terminal or Bridging Ligand. X-ray Structures of the Compounds
 NBu4[Pt(CH2C6H4P(o-tolyl)2-\kC,P)(C&#x22EE;CPh)2],
 [Pt(CH2C6H4P(o-tolyl)2-\kC,P)(C&#x22EE;CPh)(CO)],
 [{Pt(CH2C6H4P(o-tolyl)2-\kC,P)(\m-C&#x22EE;CPh)}2], and
 [{Pt(CH2C6H4P(o-tolyl)2-\kC,P)(C&#x22EE;CPh)2Cu}2]
;
_journal_issue 7
_journal_name_full Organometallics
_journal_page_first 1674
_journal_paper_doi 10.1021/om061102m
_journal_volume 26
_journal_year 2007
_chemical_formula_sum 'C58 H50 P2 Pt2'
_chemical_formula_weight 1199.10
_chemical_name_systematic
; 
 ? 
;
_space_group_IT_number 13
_symmetry_cell_setting monoclinic
_symmetry_space_group_name_Hall '-P 2yac'
_symmetry_space_group_name_H-M 'P 1 2/n 1'
_atom_sites_solution_hydrogens geom
_atom_sites_solution_primary direct
_atom_sites_solution_secondary difmap
_audit_creation_method SHELXL-97
_cell_angle_alpha 90.00
_cell_angle_beta 99.827(2)
_cell_angle_gamma 90.00
_cell_formula_units_Z 2
_cell_length_a 13.7767(4)
_cell_length_b 7.8071(3)
_cell_length_c 22.3544(6)
_cell_measurement_temperature 100(2)
_cell_volume 2369.07(13)
_computing_cell_refinement 'Bruker FRAMBO'
_computing_data_collection 'Bruker FRAMBO'
_computing_data_reduction 'Bruker SAINT'
_computing_molecular_graphics 'Bruker SHELXTL'
_computing_publication_material 'Bruker SHELXTL'
_computing_structure_refinement 'SHELXL-97 (Sheldrick, 1997)'
_computing_structure_solution 'SHELXS-97 (Sheldrick, 1990)'
_diffrn_ambient_temperature 100(2)
_diffrn_measured_fraction_theta_full 0.991
_diffrn_measured_fraction_theta_max 0.991
_diffrn_measurement_device_type 'multiwire proportional'
_diffrn_measurement_method 'phi and omega scans'
_diffrn_radiation_monochromator graphite
_diffrn_radiation_source 'fine-focus sealed tube'
_diffrn_radiation_type MoK\a
_diffrn_radiation_wavelength 0.71073
_diffrn_reflns_av_R_equivalents 0.0211
_diffrn_reflns_av_sigmaI/netI 0.0201
_diffrn_reflns_limit_h_max 16
_diffrn_reflns_limit_h_min -14
_diffrn_reflns_limit_k_max 9
_diffrn_reflns_limit_k_min -6
_diffrn_reflns_limit_l_max 26
_diffrn_reflns_limit_l_min -26
_diffrn_reflns_number 14214
_diffrn_reflns_theta_full 24.67
_diffrn_reflns_theta_max 24.67
_diffrn_reflns_theta_min 3.92
_exptl_absorpt_coefficient_mu 6.004
_exptl_absorpt_correction_T_max 0.8894
_exptl_absorpt_correction_T_min 0.2030
_exptl_absorpt_correction_type none
_exptl_crystal_density_diffrn 1.681
_exptl_crystal_density_method 'not measured'
_exptl_crystal_F_000 1168
_exptl_crystal_size_max 0.39
_exptl_crystal_size_mid 0.12
_exptl_crystal_size_min 0.02
_refine_diff_density_max 0.653
_refine_diff_density_min -0.575
_refine_diff_density_rms 0.081
_refine_ls_extinction_method none
_refine_ls_goodness_of_fit_ref 1.072
_refine_ls_hydrogen_treatment mixed
_refine_ls_matrix_type full
_refine_ls_number_parameters 280
_refine_ls_number_reflns 3984
_refine_ls_number_restraints 0
_refine_ls_restrained_S_all 1.072
_refine_ls_R_factor_all 0.0206
_refine_ls_R_factor_gt 0.0180
_refine_ls_shift/su_max 0.003
_refine_ls_shift/su_mean 0.000
_refine_ls_structure_factor_coef Fsqd
_refine_ls_weighting_details 'calc w=1/[\s^2^(Fo^2^)+(0.0185P)^2^+2.8451P] where P=(Fo^2^+2Fc^2^)/3'
_refine_ls_weighting_scheme calc
_refine_ls_wR_factor_gt 0.0398
_refine_ls_wR_factor_ref 0.0407
_reflns_number_gt 3735
_reflns_number_total 3984
_reflns_threshold_expression >2sigma(I)
_cod_data_source_file om061102msi20061204_072502.cif
_cod_data_source_block 6
_cod_depositor_comments
;
The following automatic conversions were performed:

'_symmetry_cell_setting' value 'Monoclinic' changed to 'monoclinic'
according to /home/saulius/struct/CIF-dictionaries/cif_core.dic
dictionary named 'cif_core.dic' version 2.4.1 from 2010-06-29.

Automatic conversion script
Id: cif_fix_values 1715 2011-07-08 13:25:40Z adriana 
;
_cod_original_sg_symbol_H-M P2/n
_cod_database_code 4072867

loop_
_symmetry_equiv_pos_as_xyz
'x, y, z'
'-x+1/2, y, -z+1/2'
'-x, -y, -z'
'x-1/2, -y, z-1/2'

loop_
_atom_site_label
_atom_site_type_symbol
_atom_site_fract_x
_atom_site_fract_y
_atom_site_fract_z
_atom_site_U_iso_or_equiv
_atom_site_adp_type
_atom_site_occupancy
_atom_site_symmetry_multiplicity
_atom_site_calc_flag
_atom_site_refinement_flags
Pt Pt 0.809197(7) -0.449207(13) 0.688079(5) 0.01115(5) Uani 1 1 d .
P P 0.95657(5) -0.32720(9) 0.68367(3) 0.01252(16) Uani 1 1 d .
C1 C 0.8390(2) -0.5191(4) 0.77723(15) 0.0155(7) Uani 1 1 d .
C2 C 0.8482(2) -0.5616(4) 0.83206(14) 0.0141(6) Uani 1 1 d .
C3 C 0.9031(2) -0.6249(4) 0.89001(13) 0.0147(6) Uani 1 1 d .
C4 C 0.8594(2) -0.7356(4) 0.92807(14) 0.0184(7) Uani 1 1 d .
H4A H 0.7919 -0.7658 0.9173 0.022 Uiso 1 1 calc R
C5 C 0.9152(2) -0.8009(4) 0.98144(15) 0.0223(7) Uani 1 1 d .
H5A H 0.8852 -0.8747 1.0067 0.027 Uiso 1 1 calc R
C6 C 1.0162(2) -0.7578(4) 0.99802(14) 0.0221(7) Uani 1 1 d .
H6A H 1.0538 -0.8032 1.0341 0.027 Uiso 1 1 calc R
C7 C 1.0602(2) -0.6475(4) 0.96085(14) 0.0197(7) Uani 1 1 d .
H7A H 1.1278 -0.6182 0.9718 0.024 Uiso 1 1 calc R
C8 C 1.0041(2) -0.5800(4) 0.90701(14) 0.0176(7) Uani 1 1 d .
H8A H 1.0340 -0.5046 0.8822 0.021 Uiso 1 1 calc R
C9 C 0.9257(2) -0.1607(4) 0.62499(14) 0.0160(6) Uani 1 1 d .
C10 C 0.8363(2) -0.1980(4) 0.58544(14) 0.0177(7) Uani 1 1 d .
C11 C 0.8068(2) -0.0823(4) 0.53642(15) 0.0206(7) Uani 1 1 d .
H11A H 0.7477 -0.1041 0.5087 0.025 Uiso 1 1 calc R
C12 C 0.8631(2) 0.0637(4) 0.52803(15) 0.0213(7) Uani 1 1 d .
H12A H 0.8420 0.1384 0.4948 0.026 Uiso 1 1 calc R
C13 C 0.9512(2) 0.0994(4) 0.56894(15) 0.0222(7) Uani 1 1 d .
H13A H 0.9888 0.1986 0.5637 0.027 Uiso 1 1 calc R
C14 C 0.9827(2) -0.0145(4) 0.61781(15) 0.0190(7) Uani 1 1 d .
H14A H 1.0418 0.0076 0.6455 0.023 Uiso 1 1 calc R
C15 C 0.7770(2) -0.3577(4) 0.59610(14) 0.0204(7) Uani 1 1 d .
H15A H 0.7913 -0.4498 0.5684 0.025 Uiso 1 1 calc R
H15B H 0.7058 -0.3309 0.5859 0.025 Uiso 1 1 calc R
C16 C 1.0501(2) -0.4637(4) 0.65459(14) 0.0139(6) Uani 1 1 d .
C17 C 1.0924(2) -0.6113(4) 0.68746(14) 0.0173(7) Uani 1 1 d .
C18 C 1.1682(2) -0.7006(4) 0.66462(15) 0.0209(7) Uani 1 1 d .
H18A H 1.1992 -0.7952 0.6869 0.025 Uiso 1 1 calc R
C19 C 1.1988(2) -0.6533(4) 0.61018(16) 0.0260(7) Uani 1 1 d .
H19A H 1.2503 -0.7143 0.5963 0.031 Uiso 1 1 calc R
C20 C 1.1524(3) -0.5142(4) 0.57608(16) 0.0271(8) Uani 1 1 d .
H20A H 1.1703 -0.4846 0.5382 0.033 Uiso 1 1 calc R
C21 C 1.0795(2) -0.4201(4) 0.59874(15) 0.0203(7) Uani 1 1 d .
H21A H 1.0493 -0.3254 0.5762 0.024 Uiso 1 1 calc R
C22 C 1.0590(2) -0.6777(4) 0.74485(15) 0.0241(7) Uani 1 1 d .
H22A H 1.0971 -0.7800 0.7593 0.036 Uiso 1 1 calc R
H22B H 0.9889 -0.7068 0.7358 0.036 Uiso 1 1 calc R
H22C H 1.0697 -0.5890 0.7763 0.036 Uiso 1 1 calc R
C23 C 1.0264(2) -0.2214(4) 0.75282(13) 0.0156(6) Uani 1 1 d .
C24 C 0.9794(2) -0.1069(4) 0.78863(15) 0.0186(7) Uani 1 1 d .
C25 C 1.0356(2) -0.0364(4) 0.84244(15) 0.0215(7) Uani 1 1 d .
H25A H 1.0045 0.0379 0.8670 0.026 Uiso 1 1 calc R
C26 C 1.1365(3) -0.0750(4) 0.85986(16) 0.0239(7) Uani 1 1 d .
H26A H 1.1726 -0.0267 0.8959 0.029 Uiso 1 1 calc R
C27 C 1.1832(2) -0.1840(4) 0.82434(16) 0.0274(8) Uani 1 1 d .
H27A H 1.2513 -0.2090 0.8359 0.033 Uiso 1 1 calc R
C28 C 1.1289(2) -0.2569(4) 0.77119(15) 0.0226(7) Uani 1 1 d .
H28A H 1.1611 -0.3311 0.7472 0.027 Uiso 1 1 calc R
C29 C 0.8713(2) -0.0542(4) 0.77193(17) 0.0265(8) Uani 1 1 d .
H29A H 0.8417 -0.1107 0.7340 0.040 Uiso 1 1 calc R
H29B H 0.8669 0.0703 0.7666 0.040 Uiso 1 1 calc R
H29C H 0.8358 -0.0884 0.8045 0.040 Uiso 1 1 calc R

loop_
_atom_site_aniso_label
_atom_site_aniso_U_11
_atom_site_aniso_U_22
_atom_site_aniso_U_33
_atom_site_aniso_U_23
_atom_site_aniso_U_13
_atom_site_aniso_U_12
Pt 0.00857(7) 0.01496(7) 0.00998(7) 0.00029(5) 0.00173(4) -0.00112(4)
P 0.0103(4) 0.0157(4) 0.0116(4) -0.0002(3) 0.0020(3) -0.0015(3)
C1 0.0085(15) 0.0164(15) 0.0223(18) -0.0018(13) 0.0049(13) 0.0018(11)
C2 0.0096(14) 0.0177(15) 0.0149(16) -0.0018(13) 0.0022(12) 0.0013(12)
C3 0.0151(15) 0.0150(14) 0.0143(15) -0.0010(12) 0.0032(12) 0.0058(12)
C4 0.0152(15) 0.0210(16) 0.0192(17) -0.0006(13) 0.0033(13) 0.0011(13)
C5 0.0270(18) 0.0221(17) 0.0183(17) 0.0039(13) 0.0052(14) 0.0003(13)
C6 0.0263(18) 0.0227(16) 0.0156(17) -0.0010(13) -0.0015(14) 0.0094(14)
C7 0.0151(15) 0.0235(16) 0.0192(16) -0.0048(14) -0.0010(13) 0.0067(13)
C8 0.0174(16) 0.0192(16) 0.0169(16) -0.0013(13) 0.0049(13) 0.0021(12)
C9 0.0147(15) 0.0192(15) 0.0149(16) -0.0011(13) 0.0049(12) 0.0007(13)
C10 0.0168(15) 0.0233(16) 0.0135(16) -0.0008(13) 0.0041(12) 0.0012(12)
C11 0.0169(16) 0.0279(17) 0.0168(17) 0.0019(13) 0.0025(13) 0.0007(13)
C12 0.0229(17) 0.0199(16) 0.0223(18) 0.0055(14) 0.0070(14) 0.0055(13)
C13 0.0232(17) 0.0188(16) 0.0259(19) 0.0011(14) 0.0080(15) -0.0045(13)
C14 0.0163(16) 0.0229(16) 0.0177(17) -0.0001(13) 0.0031(13) -0.0042(13)
C15 0.0190(16) 0.0270(17) 0.0138(16) 0.0040(14) -0.0013(13) -0.0108(14)
C16 0.0102(14) 0.0174(15) 0.0141(15) -0.0039(12) 0.0024(12) -0.0036(12)
C17 0.0117(15) 0.0198(15) 0.0204(17) -0.0050(13) 0.0032(13) -0.0044(12)
C18 0.0159(15) 0.0181(16) 0.0281(18) -0.0018(14) 0.0015(14) -0.0004(12)
C19 0.0234(17) 0.0238(17) 0.035(2) -0.0068(16) 0.0166(15) 0.0018(14)
C20 0.037(2) 0.0249(17) 0.026(2) -0.0039(14) 0.0223(16) -0.0030(15)
C21 0.0216(17) 0.0200(16) 0.0211(18) 0.0004(13) 0.0086(14) -0.0003(13)
C22 0.0241(17) 0.0277(18) 0.0216(18) 0.0081(14) 0.0071(14) 0.0072(14)
C23 0.0176(15) 0.0166(15) 0.0125(15) 0.0004(12) 0.0020(12) -0.0042(12)
C24 0.0200(16) 0.0154(15) 0.0205(17) 0.0006(13) 0.0040(13) -0.0028(12)
C25 0.0280(18) 0.0186(16) 0.0191(17) -0.0032(14) 0.0076(14) -0.0033(14)
C26 0.0275(18) 0.0259(18) 0.0164(17) -0.0027(14) -0.0015(14) -0.0058(14)
C27 0.0155(16) 0.034(2) 0.030(2) -0.0041(15) -0.0049(15) 0.0008(14)
C28 0.0177(16) 0.0281(18) 0.0213(17) -0.0057(14) 0.0012(13) -0.0003(14)
C29 0.0189(18) 0.0267(18) 0.034(2) -0.0118(16) 0.0052(15) 0.0005(14)

loop_
_atom_type_symbol
_atom_type_description
_atom_type_scat_dispersion_real
_atom_type_scat_dispersion_imag
_atom_type_scat_source
C C 0.0033 0.0016 'International Tables Vol C Tables 4.2.6.8 and 6.1.1.4'
H H 0.0000 0.0000 'International Tables Vol C Tables 4.2.6.8 and 6.1.1.4'
P P 0.1023 0.0942 'International Tables Vol C Tables 4.2.6.8 and 6.1.1.4'
Pt Pt -1.7033 8.3905 'International Tables Vol C Tables 4.2.6.8 and 6.1.1.4'

loop_
_geom_angle_atom_site_label_1
_geom_angle_atom_site_label_2
_geom_angle_atom_site_label_3
_geom_angle
_geom_angle_site_symmetry_1
_geom_angle_site_symmetry_3
C1 Pt C15 176.08(12) . .
C1 Pt P 97.05(8) . .
C15 Pt P 81.88(8) . .
C1 Pt C2 96.58(11) . 2_656
C15 Pt C2 84.61(11) . 2_656
P Pt C2 166.29(8) . 2_656
C1 Pt C1 70.09(13) . 2_656
C15 Pt C1 109.92(11) . 2_656
P Pt C1 160.49(8) . 2_656
C2 Pt C1 31.09(11) 2_656 2_656
C9 P C23 107.49(14) . .
C9 P C16 104.06(14) . .
C23 P C16 104.56(13) . .
C9 P Pt 103.22(10) . .
C23 P Pt 119.33(10) . .
C16 P Pt 116.86(9) . .
C2 C1 Pt 174.2(2) . .
C2 C1 Pt 71.93(19) . 2_656
Pt C1 Pt 102.55(12) . 2_656
C1 C2 C3 154.2(3) . .
C1 C2 Pt 76.99(19) . 2_656
C3 C2 Pt 128.6(2) . 2_656
C4 C3 C8 119.1(3) . .
C4 C3 C2 121.8(3) . .
C8 C3 C2 119.0(3) . .
C5 C4 C3 120.4(3) . .
C4 C5 C6 120.5(3) . .
C7 C6 C5 119.6(3) . .
C6 C7 C8 120.2(3) . .
C7 C8 C3 120.2(3) . .
C14 C9 C10 122.4(3) . .
C14 C9 P 125.9(2) . .
C10 C9 P 111.6(2) . .
C9 C10 C11 117.0(3) . .
C9 C10 C15 120.0(3) . .
C11 C10 C15 123.0(3) . .
C12 C11 C10 121.5(3) . .
C11 C12 C13 120.3(3) . .
C12 C13 C14 119.3(3) . .
C9 C14 C13 119.5(3) . .
C10 C15 Pt 113.0(2) . .
C21 C16 C17 119.4(3) . .
C21 C16 P 119.1(2) . .
C17 C16 P 121.5(2) . .
C18 C17 C16 118.0(3) . .
C18 C17 C22 118.7(3) . .
C16 C17 C22 123.3(3) . .
C19 C18 C17 122.0(3) . .
C18 C19 C20 119.6(3) . .
C21 C20 C19 119.4(3) . .
C20 C21 C16 121.4(3) . .
C24 C23 C28 118.8(3) . .
C24 C23 P 121.5(2) . .
C28 C23 P 119.8(2) . .
C25 C24 C23 118.8(3) . .
C25 C24 C29 117.9(3) . .
C23 C24 C29 123.2(3) . .
C26 C25 C24 121.2(3) . .
C27 C26 C25 120.2(3) . .
C26 C27 C28 119.7(3) . .
C27 C28 C23 121.3(3) . .

loop_
_geom_bond_atom_site_label_1
_geom_bond_atom_site_label_2
_geom_bond_distance
_geom_bond_site_symmetry_2
Pt C1 2.039(3) .
Pt C15 2.150(3) .
Pt P 2.2600(7) .
Pt C2 2.311(3) 2_656
Pt C1 2.368(3) 2_656
P C9 1.844(3) .
P C23 1.868(3) .
P C16 1.872(3) .
C1 C2 1.255(4) .
C1 Pt 2.368(3) 2_656
C2 C3 1.470(4) .
C2 Pt 2.311(3) 2_656
C3 C4 1.417(4) .
C3 C8 1.422(4) .
C4 C5 1.400(4) .
C5 C6 1.417(5) .
C6 C7 1.404(5) .
C7 C8 1.416(4) .
C9 C14 1.410(4) .
C9 C10 1.419(4) .
C10 C11 1.425(4) .
C10 C15 1.532(4) .
C11 C12 1.410(4) .
C12 C13 1.417(5) .
C13 C14 1.418(5) .
C16 C21 1.418(4) .
C16 C17 1.436(4) .
C17 C18 1.421(4) .
C17 C22 1.526(4) .
C18 C19 1.403(5) .
C19 C20 1.416(5) .
C20 C21 1.406(5) .
C23 C24 1.427(4) .
C23 C28 1.428(4) .
C24 C25 1.425(5) .
C24 C29 1.529(4) .
C25 C26 1.410(5) .
C26 C27 1.394(5) .
C27 C28 1.411(4) .
